data_6000234
loop_
_publ_author_name
'Abakumov, A. M.'
'Shpanchenko, R. V.'
'Lebedev, O. I.'
'Van, Tendeloo G'
'Amelinckx, S.'
'Antipov, E. V.'

_publ_section_title
;
 The phase transitions and crystal structures of Ba3RM2O7.5 complex oxides
 (R = rare-earth elements, m = Al, Ga)
;
_journal_issue 5
_journal_name_full 'Acta Crystallographica Section A'
_journal_page_first 828
_journal_page_last 839
_journal_paper_doi 10.1107/S0108767399002068
_journal_volume 55
_journal_year 1999
_chemical_formula_sum 'Ba3 Er Ga2 O7.5'
_space_group_name_H-M_alt 'P 1 2/c 1'
_cell_angle_alpha 90.000
_cell_angle_beta 91.325
_cell_angle_gamma 90.000
_cell_length_a 7.9362
_cell_length_b 5.9639
_cell_length_c 18.4416
_cell_volume 872.62
_cod_database_code 6000234

loop_
_atom_site_label
_atom_site_fract_x
_atom_site_fract_y
_atom_site_fract_z
? ? ? ?
